data_4072437
loop_
_publ_author_name
'Ech-Cherif El Kettani, Sakina'
'Lazraq, Mohamed'
'Ranaivonjatovo, Henri'
'Escudi\'e, Jean'
'Gornitzka, Heinz'
'Ouhsaine, Fatima'

_publ_section_title
;
 Versatile Reactivity of the Germene Mes2GeCR2toward Esters and Related
 Carbonyl Derivatives
;
_journal_issue 15
_journal_name_full Organometallics
_journal_page_first 3729
_journal_paper_doi 10.1021/om060917s
_journal_volume 26
_journal_year 2007
_chemical_formula_sum 'C35 H32 Ge O3'
_chemical_formula_weight 573.20
_chemical_name_systematic
; 
 ? 
;
_space_group_IT_number 14
_symmetry_cell_setting monoclinic
_symmetry_space_group_name_Hall '-P 2yn'
_symmetry_space_group_name_H-M 'P 1 21/n 1'
_atom_sites_solution_hydrogens geom
_atom_sites_solution_primary direct
_atom_sites_solution_secondary difmap
_audit_creation_method SHELXL-97
_cell_angle_alpha 90.00
_cell_angle_beta 103.8080(10)
_cell_angle_gamma 90.00
_cell_formula_units_Z 4
_cell_length_a 11.4843(7)
_cell_length_b 21.4191(13)
_cell_length_c 11.6183(7)
_cell_measurement_reflns_used 5435
_cell_measurement_temperature 133(2)
_cell_measurement_theta_max 26.431
_cell_measurement_theta_min 2.434
_cell_volume 2775.3(3)
_computing_cell_refinement 'Bruker SMART'
_computing_data_collection 'Bruker SMART'
_computing_data_reduction 'Bruker SHELXTL'
_computing_molecular_graphics 'Bruker SHELXTL'
_computing_publication_material 'Bruker SHELXTL'
_computing_structure_refinement 'SHELXL-97 (Sheldrick, 1997)'
_computing_structure_solution 'SHELXS-97 (Sheldrick, 1990)'
_diffrn_ambient_temperature 133(2)
_diffrn_measured_fraction_theta_full 0.998
_diffrn_measured_fraction_theta_max 0.998
_diffrn_measurement_device_type 'Bruker CCD detector'
_diffrn_measurement_method 'phi and omega scans'
_diffrn_radiation_monochromator graphite
_diffrn_radiation_source 'fine-focus sealed tube'
_diffrn_radiation_type MoK\a
_diffrn_radiation_wavelength 0.71073
_diffrn_reflns_av_R_equivalents 0.0208
_diffrn_reflns_av_sigmaI/netI 0.0222
_diffrn_reflns_limit_h_max 8
_diffrn_reflns_limit_h_min -14
_diffrn_reflns_limit_k_max 26
_diffrn_reflns_limit_k_min -26
_diffrn_reflns_limit_l_max 14
_diffrn_reflns_limit_l_min -13
_diffrn_reflns_number 16315
_diffrn_reflns_theta_full 26.43
_diffrn_reflns_theta_max 26.43
_diffrn_reflns_theta_min 1.90
_exptl_absorpt_coefficient_mu 1.139
_exptl_absorpt_correction_T_max 1.000000
_exptl_absorpt_correction_T_min 0.678852
_exptl_absorpt_correction_type semi-empirical
_exptl_absorpt_process_details 'SADABS (Bruker-AXS)'
_exptl_crystal_colour colorless
_exptl_crystal_density_diffrn 1.372
_exptl_crystal_density_method 'not measured'
_exptl_crystal_description plate
_exptl_crystal_F_000 1192
_exptl_crystal_size_max 0.1
_exptl_crystal_size_mid 0.4
_exptl_crystal_size_min 0.6
_refine_diff_density_max 0.609
_refine_diff_density_min -0.274
_refine_diff_density_rms 0.055
_refine_ls_extinction_method none
_refine_ls_goodness_of_fit_ref 1.039
_refine_ls_hydrogen_treatment mixed
_refine_ls_matrix_type full
_refine_ls_number_parameters 357
_refine_ls_number_reflns 5715
_refine_ls_number_restraints 0
_refine_ls_restrained_S_all 1.039
_refine_ls_R_factor_all 0.0338
_refine_ls_R_factor_gt 0.0284
_refine_ls_shift/su_max 0.001
_refine_ls_shift/su_mean 0.000
_refine_ls_structure_factor_coef Fsqd
_refine_ls_weighting_details 'calc w=1/[\s^2^(Fo^2^)+(0.0365P)^2^+1.8626P] where P=(Fo^2^+2Fc^2^)/3'
_refine_ls_weighting_scheme calc
_refine_ls_wR_factor_gt 0.0712
_refine_ls_wR_factor_ref 0.0738
_reflns_number_gt 5063
_reflns_number_total 5715
_reflns_threshold_expression >2sigma(I)
_cod_data_source_file carbo2a.cif
_cod_data_source_block 5
_cod_depositor_comments
;
The following automatic conversions were performed:

'_symmetry_cell_setting' value 'Monoclinic' changed to 'monoclinic'
according to /home/saulius/struct/CIF-dictionaries/cif_core.dic
dictionary named 'cif_core.dic' version 2.4.1 from 2010-06-29.

Automatic conversion script
Id: cif_fix_values 1715 2011-07-08 13:25:40Z adriana 
;
_cod_original_sg_symbol_H-M P2(1)/n
_cod_database_code 4072437

loop_
_symmetry_equiv_pos_as_xyz
'x, y, z'
'-x+1/2, y+1/2, -z+1/2'
'-x, -y, -z'
'x-1/2, -y-1/2, z-1/2'

loop_
_atom_site_label
_atom_site_type_symbol
_atom_site_fract_x
_atom_site_fract_y
_atom_site_fract_z
_atom_site_U_iso_or_equiv
_atom_site_adp_type
_atom_site_occupancy
_atom_site_symmetry_multiplicity
_atom_site_calc_flag
_atom_site_refinement_flags
Ge1 Ge 0.590716(15) 0.206267(8) 0.192741(15) 0.01597(6) Uani 1 1 d .
O1 O 0.44079(10) 0.18887(6) 0.09432(10) 0.0201(3) Uani 1 1 d .
C1 C 0.39195(15) 0.16935(8) 0.18776(15) 0.0182(3) Uani 1 1 d .
O3 O 0.40631(11) 0.10182(6) 0.20265(11) 0.0215(3) Uani 1 1 d .
C2 C 0.29724(17) 0.07426(9) 0.19276(16) 0.0257(4) Uani 1 1 d .
O2 O 0.28688(14) 0.01896(7) 0.20320(14) 0.0381(4) Uani 1 1 d .
C3 C 0.20500(17) 0.12376(9) 0.16816(16) 0.0267(4) Uani 1 1 d .
H3 H 0.1212 0.1175 0.1571 0.032 Uiso 1 1 calc R
C4 C 0.25798(15) 0.17803(9) 0.16404(15) 0.0218(4) Uani 1 1 d .
H4 H 0.2176 0.2170 0.1484 0.026 Uiso 1 1 calc R
C5 C 0.47315(15) 0.20271(8) 0.29740(15) 0.0174(3) Uani 1 1 d .
C6 C 0.42692(14) 0.26672(8) 0.31803(15) 0.0184(3) Uani 1 1 d .
C7 C 0.38427(15) 0.31412(9) 0.23693(16) 0.0220(4) Uani 1 1 d .
H7 H 0.3793 0.3083 0.1548 0.026 Uiso 1 1 calc R
C8 C 0.34890(16) 0.37038(9) 0.27878(18) 0.0261(4) Uani 1 1 d .
H8 H 0.3189 0.4031 0.2245 0.031 Uiso 1 1 calc R
C9 C 0.35704(17) 0.37912(9) 0.39886(19) 0.0288(4) Uani 1 1 d .
H9 H 0.3341 0.4180 0.4259 0.035 Uiso 1 1 calc R
C10 C 0.39819(16) 0.33179(9) 0.47989(17) 0.0260(4) Uani 1 1 d .
H10 H 0.4030 0.3378 0.5619 0.031 Uiso 1 1 calc R
C11 C 0.43232(15) 0.27517(9) 0.43861(16) 0.0209(4) Uani 1 1 d .
C12 C 0.47703(15) 0.21741(9) 0.50137(16) 0.0213(4) Uani 1 1 d .
C13 C 0.49622(17) 0.20178(10) 0.62040(16) 0.0283(4) Uani 1 1 d .
H13 H 0.4802 0.2311 0.6760 0.034 Uiso 1 1 calc R
C14 C 0.53895(18) 0.14299(11) 0.65678(18) 0.0345(5) Uani 1 1 d .
H14 H 0.5519 0.1318 0.7380 0.041 Uiso 1 1 calc R
C15 C 0.56325(18) 0.09991(10) 0.57572(18) 0.0320(4) Uani 1 1 d .
H15 H 0.5934 0.0598 0.6025 0.038 Uiso 1 1 calc R
C16 C 0.54390(16) 0.11490(9) 0.45590(17) 0.0251(4) Uani 1 1 d .
H16 H 0.5606 0.0854 0.4009 0.030 Uiso 1 1 calc R
C17 C 0.49980(15) 0.17358(8) 0.41852(15) 0.0197(3) Uani 1 1 d .
C18 C 0.70055(15) 0.13590(8) 0.19951(16) 0.0196(3) Uani 1 1 d .
C19 C 0.80407(16) 0.13687(8) 0.29387(17) 0.0230(4) Uani 1 1 d .
C20 C 0.89169(17) 0.09122(9) 0.30135(19) 0.0303(4) Uani 1 1 d .
H20 H 0.9615 0.0927 0.3646 0.036 Uiso 1 1 calc R
C21 C 0.87951(18) 0.04362(9) 0.2186(2) 0.0340(5) Uani 1 1 d .
C22 C 0.77586(18) 0.04179(9) 0.12863(19) 0.0292(4) Uani 1 1 d .
H22 H 0.7658 0.0085 0.0730 0.035 Uiso 1 1 calc R
C23 C 0.68505(17) 0.08691(8) 0.11602(17) 0.0234(4) Uani 1 1 d .
C24 C 0.82251(17) 0.18712(10) 0.38714(17) 0.0289(4) Uani 1 1 d .
H24A H 0.8967 0.1789 0.4473 0.043 Uiso 1 1 calc R
H24B H 0.7545 0.1874 0.4246 0.043 Uiso 1 1 calc R
H24C H 0.8283 0.2278 0.3503 0.043 Uiso 1 1 calc R
C25 C 0.9766(2) -0.00502(11) 0.2268(3) 0.0512(7) Uani 1 1 d .
H25A H 0.9674 -0.0373 0.2837 0.077 Uiso 1 1 calc R
H25B H 1.0554 0.0148 0.2533 0.077 Uiso 1 1 calc R
H25C H 0.9698 -0.0240 0.1488 0.077 Uiso 1 1 calc R
C26 C 0.57741(19) 0.07973(9) 0.01284(18) 0.0305(4) Uani 1 1 d .
H26A H 0.5982 0.0526 -0.0472 0.046 Uiso 1 1 calc R
H26B H 0.5531 0.1208 -0.0218 0.046 Uiso 1 1 calc R
H26C H 0.5111 0.0611 0.0406 0.046 Uiso 1 1 calc R
C27 C 0.65017(15) 0.28629(8) 0.15018(15) 0.0175(3) Uani 1 1 d .
C28 C 0.68774(15) 0.33490(8) 0.23182(15) 0.0201(3) Uani 1 1 d .
C29 C 0.72691(16) 0.39088(9) 0.19216(17) 0.0250(4) Uani 1 1 d .
H29 H 0.7541 0.4233 0.2479 0.030 Uiso 1 1 calc R
C30 C 0.72749(17) 0.40079(9) 0.07446(18) 0.0266(4) Uani 1 1 d .
C31 C 0.69164(16) 0.35207(9) -0.00472(17) 0.0248(4) Uani 1 1 d .
H31 H 0.6927 0.3579 -0.0855 0.030 Uiso 1 1 calc R
C32 C 0.65425(15) 0.29494(8) 0.03041(16) 0.0202(3) Uani 1 1 d .
C33 C 0.68857(16) 0.33109(9) 0.36157(16) 0.0236(4) Uani 1 1 d .
H33A H 0.7702 0.3381 0.4092 0.035 Uiso 1 1 calc R
H33B H 0.6611 0.2897 0.3793 0.035 Uiso 1 1 calc R
H33C H 0.6349 0.3630 0.3806 0.035 Uiso 1 1 calc R
C34 C 0.7651(2) 0.46302(10) 0.0341(2) 0.0396(5) Uani 1 1 d .
H34A H 0.8438 0.4746 0.0836 0.059 Uiso 1 1 calc R
H34B H 0.7060 0.4949 0.0412 0.059 Uiso 1 1 calc R
H34C H 0.7700 0.4599 -0.0488 0.059 Uiso 1 1 calc R
C35 C 0.61962(17) 0.24349(9) -0.05987(16) 0.0256(4) Uani 1 1 d .
H35A H 0.6283 0.2583 -0.1372 0.038 Uiso 1 1 calc R
H35B H 0.5361 0.2314 -0.0658 0.038 Uiso 1 1 calc R
H35C H 0.6719 0.2073 -0.0353 0.038 Uiso 1 1 calc R

loop_
_atom_site_aniso_label
_atom_site_aniso_U_11
_atom_site_aniso_U_22
_atom_site_aniso_U_33
_atom_site_aniso_U_23
_atom_site_aniso_U_13
_atom_site_aniso_U_12
Ge1 0.01458(10) 0.01952(10) 0.01402(10) -0.00156(7) 0.00386(6) -0.00018(7)
O1 0.0163(6) 0.0289(6) 0.0150(6) -0.0016(5) 0.0034(5) -0.0031(5)
C1 0.0174(8) 0.0211(8) 0.0162(8) -0.0018(6) 0.0042(6) -0.0005(6)
O3 0.0204(6) 0.0212(6) 0.0228(6) -0.0029(5) 0.0053(5) -0.0025(5)
C2 0.0256(9) 0.0313(10) 0.0215(9) -0.0045(7) 0.0081(7) -0.0083(8)
O2 0.0404(9) 0.0267(8) 0.0491(9) -0.0022(7) 0.0142(7) -0.0106(6)
C3 0.0192(9) 0.0384(11) 0.0231(9) -0.0024(8) 0.0061(7) -0.0057(8)
C4 0.0169(8) 0.0323(10) 0.0160(8) -0.0020(7) 0.0032(6) 0.0006(7)
C5 0.0156(8) 0.0206(8) 0.0163(8) -0.0001(6) 0.0042(6) -0.0001(6)
C6 0.0131(8) 0.0223(9) 0.0202(8) -0.0028(7) 0.0051(6) -0.0020(6)
C7 0.0183(8) 0.0248(9) 0.0232(9) -0.0006(7) 0.0051(7) 0.0000(7)
C8 0.0178(9) 0.0239(9) 0.0370(11) 0.0016(8) 0.0071(8) -0.0003(7)
C9 0.0225(9) 0.0228(9) 0.0450(12) -0.0085(8) 0.0160(8) -0.0032(7)
C10 0.0212(9) 0.0325(10) 0.0276(10) -0.0105(8) 0.0125(7) -0.0064(7)
C11 0.0144(8) 0.0281(9) 0.0215(9) -0.0035(7) 0.0066(7) -0.0038(7)
C12 0.0150(8) 0.0306(9) 0.0188(9) -0.0016(7) 0.0048(7) -0.0050(7)
C13 0.0237(9) 0.0451(12) 0.0170(9) -0.0032(8) 0.0063(7) -0.0069(8)
C14 0.0292(10) 0.0548(14) 0.0178(9) 0.0089(9) 0.0023(8) -0.0055(9)
C15 0.0268(10) 0.0361(11) 0.0300(11) 0.0130(8) 0.0008(8) 0.0001(8)
C16 0.0211(9) 0.0286(9) 0.0246(9) 0.0035(8) 0.0035(7) 0.0000(7)
C17 0.0142(8) 0.0276(9) 0.0167(8) -0.0001(7) 0.0028(6) -0.0023(7)
C18 0.0189(8) 0.0194(8) 0.0233(9) 0.0021(7) 0.0106(7) 0.0013(6)
C19 0.0195(9) 0.0240(9) 0.0270(10) 0.0054(7) 0.0088(7) -0.0006(7)
C20 0.0196(9) 0.0277(10) 0.0440(12) 0.0105(9) 0.0082(8) 0.0021(7)
C21 0.0269(10) 0.0214(9) 0.0600(14) 0.0095(9) 0.0230(10) 0.0032(8)
C22 0.0348(11) 0.0174(9) 0.0427(12) 0.0000(8) 0.0238(9) -0.0012(8)
C23 0.0279(9) 0.0198(9) 0.0269(10) 0.0003(7) 0.0154(8) -0.0036(7)
C24 0.0189(9) 0.0381(11) 0.0274(10) -0.0005(8) 0.0009(7) 0.0008(8)
C25 0.0322(12) 0.0287(11) 0.098(2) 0.0051(12) 0.0262(13) 0.0072(9)
C26 0.0388(11) 0.0257(10) 0.0295(10) -0.0093(8) 0.0130(9) -0.0039(8)
C27 0.0149(8) 0.0199(8) 0.0178(8) 0.0009(6) 0.0043(6) 0.0013(6)
C28 0.0151(8) 0.0251(9) 0.0203(9) -0.0017(7) 0.0047(7) 0.0020(7)
C29 0.0228(9) 0.0223(9) 0.0315(10) -0.0050(7) 0.0095(8) -0.0007(7)
C30 0.0244(9) 0.0239(9) 0.0350(11) 0.0044(8) 0.0140(8) 0.0033(7)
C31 0.0241(9) 0.0312(10) 0.0218(9) 0.0052(7) 0.0106(7) 0.0038(7)
C32 0.0144(8) 0.0272(9) 0.0194(8) -0.0002(7) 0.0048(6) 0.0037(7)
C33 0.0223(9) 0.0287(10) 0.0192(9) -0.0047(7) 0.0037(7) -0.0022(7)
C34 0.0467(13) 0.0284(11) 0.0501(14) 0.0078(10) 0.0243(11) -0.0010(9)
C35 0.0249(9) 0.0340(10) 0.0187(9) -0.0035(7) 0.0070(7) 0.0000(8)

loop_
_atom_type_symbol
_atom_type_description
_atom_type_scat_dispersion_real
_atom_type_scat_dispersion_imag
_atom_type_scat_source
C C 0.0033 0.0016 'International Tables Vol C Tables 4.2.6.8 and 6.1.1.4'
H H 0.0000 0.0000 'International Tables Vol C Tables 4.2.6.8 and 6.1.1.4'
O O 0.0106 0.0060 'International Tables Vol C Tables 4.2.6.8 and 6.1.1.4'
Ge Ge 0.1547 1.8001 'International Tables Vol C Tables 4.2.6.8 and 6.1.1.4'

loop_
_geom_angle_atom_site_label_1
_geom_angle_atom_site_label_2
_geom_angle_atom_site_label_3
_geom_angle
O1 Ge1 C27 110.37(6)
O1 Ge1 C18 111.31(7)
C27 Ge1 C18 115.21(7)
O1 Ge1 C5 73.12(6)
C27 Ge1 C5 120.63(7)
C18 Ge1 C5 117.62(7)
C1 O1 Ge1 93.81(9)
O1 C1 O3 109.44(13)
O1 C1 C4 113.67(14)
O3 C1 C4 103.00(13)
O1 C1 C5 102.96(13)
O3 C1 C5 109.15(13)
C4 C1 C5 118.51(14)
C2 O3 C1 110.05(13)
O2 C2 O3 122.00(18)
O2 C2 C3 130.11(18)
O3 C2 C3 107.88(16)
C4 C3 C2 108.91(16)
C3 C4 C1 110.13(17)
C17 C5 C6 103.24(14)
C17 C5 C1 121.52(14)
C6 C5 C1 112.40(13)
C17 C5 Ge1 124.24(12)
C6 C5 Ge1 111.82(11)
C1 C5 Ge1 83.17(10)
C7 C6 C11 120.51(16)
C7 C6 C5 129.42(16)
C11 C6 C5 110.07(15)
C6 C7 C8 118.58(17)
C9 C8 C7 120.75(18)
C10 C9 C8 120.89(18)
C9 C10 C11 118.71(18)
C10 C11 C6 120.52(17)
C10 C11 C12 131.08(17)
C6 C11 C12 108.40(16)
C13 C12 C17 120.48(18)
C13 C12 C11 130.75(18)
C17 C12 C11 108.77(15)
C14 C13 C12 119.03(19)
C13 C14 C15 120.72(18)
C14 C15 C16 120.83(19)
C17 C16 C15 118.77(18)
C16 C17 C12 120.16(17)
C16 C17 C5 130.37(16)
C12 C17 C5 109.44(15)
C23 C18 C19 119.30(16)
C23 C18 Ge1 124.85(14)
C19 C18 Ge1 115.82(13)
C20 C19 C18 120.05(18)
C20 C19 C24 118.82(17)
C18 C19 C24 121.12(16)
C21 C20 C19 121.49(19)
C22 C21 C20 118.09(18)
C22 C21 C25 121.1(2)
C20 C21 C25 120.8(2)
C21 C22 C23 122.88(19)
C22 C23 C18 118.13(17)
C22 C23 C26 117.37(17)
C18 C23 C26 124.49(17)
C28 C27 C32 119.33(16)
C28 C27 Ge1 123.32(13)
C32 C27 Ge1 117.35(13)
C29 C28 C27 118.98(16)
C29 C28 C33 116.79(16)
C27 C28 C33 124.23(16)
C30 C29 C28 122.34(17)
C29 C30 C31 117.95(17)
C29 C30 C34 120.75(18)
C31 C30 C34 121.30(18)
C30 C31 C32 122.09(17)
C31 C32 C27 119.26(16)
C31 C32 C35 119.20(16)
C27 C32 C35 121.54(16)

loop_
_geom_bond_atom_site_label_1
_geom_bond_atom_site_label_2
_geom_bond_distance
Ge1 O1 1.8631(12)
Ge1 C27 1.9519(17)
Ge1 C18 1.9548(17)
Ge1 C5 2.0227(17)
O1 C1 1.400(2)
C1 O3 1.461(2)
C1 C4 1.508(2)
C1 C5 1.561(2)
O3 C2 1.365(2)
C2 O2 1.199(2)
C2 C3 1.478(3)
C3 C4 1.318(3)
C5 C17 1.502(2)
C5 C6 1.510(2)
C6 C7 1.392(3)
C6 C11 1.399(2)
C7 C8 1.396(3)
C8 C9 1.388(3)
C9 C10 1.387(3)
C10 C11 1.394(3)
C11 C12 1.465(3)
C12 C13 1.388(3)
C12 C17 1.413(2)
C13 C14 1.380(3)
C14 C15 1.394(3)
C15 C16 1.394(3)
C16 C17 1.386(3)
C18 C23 1.411(3)
C18 C19 1.412(3)
C19 C20 1.391(3)
C19 C24 1.506(3)
C20 C21 1.386(3)
C21 C22 1.385(3)
C21 C25 1.512(3)
C22 C23 1.404(3)
C23 C26 1.510(3)
C27 C28 1.405(2)
C27 C32 1.416(2)
C28 C29 1.397(3)
C28 C33 1.507(2)
C29 C30 1.386(3)
C30 C31 1.387(3)
C30 C34 1.510(3)
C31 C32 1.390(3)
C32 C35 1.508(2)
